data_2218746
loop_
_publ_author_name
'Gao, Qian'
'Gao, Wei-Hong'
'Zhang, Chao-Yan'
'Xie, Ya-Bo'

_publ_section_title
;
 Pentaaqua(1<i>H</i>-benzimidazole-5,6-dicarboxylato-\k<i>N</i>^3^)copper(II)
 pentahydrate
;
_journal_coeditor_code KJ2082
_journal_issue 7
_journal_name_full 'Acta Crystallographica Section E'
_journal_page_first m928
_journal_paper_doi 10.1107/S1600536808017595
_journal_volume 64
_journal_year 2008
_chemical_formula_iupac '[Cu (C9 H4 N2 O4) (H2 O)5], 5H2 O'
_chemical_formula_moiety 'C9 H14 Cu N2 O9, 5(H2 O)'
_chemical_formula_sum 'C9 H24 Cu N2 O14'
_chemical_formula_weight 447.84
_chemical_name_systematic
;
Pentaaqua(1<i>H</i>-benzimidazole-5,6-dicarboxylato-\kN^3^)copper(II)
pentahydrate
;
_space_group_IT_number 2
_symmetry_cell_setting triclinic
_symmetry_space_group_name_Hall '-P 1'
_symmetry_space_group_name_H-M 'P -1'
_atom_sites_solution_hydrogens geom
_atom_sites_solution_primary direct
_atom_sites_solution_secondary difmap
_cell_angle_alpha 78.15490(10)
_cell_angle_beta 78.62240(10)
_cell_angle_gamma 74.88040(10)
_cell_formula_units_Z 2
_cell_length_a 6.8449(5)
_cell_length_b 11.4381(8)
_cell_length_c 12.3549(9)
_cell_measurement_reflns_used 2164
_cell_measurement_temperature 296(2)
_cell_measurement_theta_max 27.65
_cell_measurement_theta_min 2.73
_cell_volume 903.29(11)
_computing_cell_refinement 'SAINT (Bruker, 1998)'
_computing_data_collection 'SMART (Bruker, 1998)'
_computing_data_reduction 'SAINT (Bruker, 1998)'
_computing_molecular_graphics 'SHELXTL (Sheldrick, 2008)'
_computing_publication_material 'SHELXTL (Sheldrick, 2008)'
_computing_structure_refinement 'SHELXL97 (Sheldrick, 2008)'
_computing_structure_solution 'SHELXS97 (Sheldrick, 2008)'
_diffrn_ambient_temperature 296(2)
_diffrn_measured_fraction_theta_full 0.995
_diffrn_measured_fraction_theta_max 0.995
_diffrn_measurement_device_type 'Bruker SMART CCD area-detector'
_diffrn_measurement_method '\f and \w'
_diffrn_radiation_monochromator graphite
_diffrn_radiation_source 'fine-focus sealed tube'
_diffrn_radiation_type MoK\a
_diffrn_radiation_wavelength 0.71073
_diffrn_reflns_av_R_equivalents 0.0177
_diffrn_reflns_av_sigmaI/netI 0.0346
_diffrn_reflns_limit_h_max 7
_diffrn_reflns_limit_h_min -8
_diffrn_reflns_limit_k_max 9
_diffrn_reflns_limit_k_min -13
_diffrn_reflns_limit_l_max 13
_diffrn_reflns_limit_l_min -14
_diffrn_reflns_number 4648
_diffrn_reflns_theta_full 25.01
_diffrn_reflns_theta_max 25.01
_diffrn_reflns_theta_min 1.70
_diffrn_standards_number 0
_exptl_absorpt_coefficient_mu 1.283
_exptl_absorpt_correction_T_max 0.7483
_exptl_absorpt_correction_T_min 0.7483
_exptl_absorpt_correction_type multi-scan
_exptl_absorpt_process_details '(SADABS; Bruker, 1998)'
_exptl_crystal_colour Green
_exptl_crystal_density_diffrn 1.647
_exptl_crystal_density_method 'not measured'
_exptl_crystal_description Block
_exptl_crystal_F_000 466
_exptl_crystal_size_max 0.24
_exptl_crystal_size_mid 0.24
_exptl_crystal_size_min 0.24
_refine_diff_density_max 0.322
_refine_diff_density_min -0.535
_refine_ls_extinction_method none
_refine_ls_goodness_of_fit_ref 1.050
_refine_ls_hydrogen_treatment mixed
_refine_ls_matrix_type full
_refine_ls_number_parameters 295
_refine_ls_number_reflns 3164
_refine_ls_number_restraints 20
_refine_ls_restrained_S_all 1.056
_refine_ls_R_factor_all 0.0402
_refine_ls_R_factor_gt 0.0338
_refine_ls_shift/su_max 0.001
_refine_ls_shift/su_mean 0.000
_refine_ls_structure_factor_coef Fsqd
_refine_ls_weighting_details 'calc w=1/[\s^2^(Fo^2^)+(0.0394P)^2^+1.2855P] where P=(Fo^2^+2Fc^2^)/3'
_refine_ls_weighting_scheme calc
_refine_ls_wR_factor_gt 0.0879
_refine_ls_wR_factor_ref 0.0924
_reflns_number_gt 2774
_reflns_number_total 3164
_reflns_threshold_expression I>2\s(I)
_cod_data_source_file kj2082.cif
_cod_data_source_block I
_cod_database_code 2218746
_cod_database_fobs_code 2218746

loop_
_symmetry_equiv_pos_as_xyz
'x, y, z'
'-x, -y, -z'

loop_
_atom_site_type_symbol
_atom_site_label
_atom_site_fract_x
_atom_site_fract_y
_atom_site_fract_z
_atom_site_U_iso_or_equiv
_atom_site_adp_type
_atom_site_calc_flag
_atom_site_refinement_flags
_atom_site_occupancy
Cu Cu2 0.40064(5) 0.90276(3) 0.25900(3) 0.01956(13) Uani d . 1
C C1 0.5610(5) 0.7927(3) 0.0504(2) 0.0208(6) Uani d . 1
H H1B 0.5372 0.8719 0.0100 0.025 Uiso calc R 1
C C2 0.5701(4) 0.6408(2) 0.1857(2) 0.0155(6) Uani d . 1
C C3 0.5523(4) 0.5625(2) 0.2878(2) 0.0164(6) Uani d . 1
H H3A 0.4908 0.5933 0.3535 0.020 Uiso calc R 1
C C4 0.6288(4) 0.4374(2) 0.2891(2) 0.0164(6) Uani d . 1
C C5 0.7248(4) 0.3904(3) 0.1890(2) 0.0174(6) Uani d . 1
C C6 0.7410(5) 0.4686(3) 0.0879(2) 0.0209(6) Uani d . 1
H H6A 0.8036 0.4385 0.0220 0.025 Uiso calc R 1
C C7 0.6613(4) 0.5927(3) 0.0878(2) 0.0188(6) Uani d . 1
C C8 0.6183(4) 0.3556(2) 0.4017(2) 0.0181(6) Uani d . 1
C C9 0.7972(5) 0.2539(3) 0.1890(2) 0.0200(6) Uani d . 1
N N1 0.6497(4) 0.6937(2) 0.0032(2) 0.0232(6) Uani d . 1
H H1A 0.6921 0.6925 -0.0670 0.028 Uiso calc R 1
N N2 0.5095(4) 0.7684(2) 0.16013(19) 0.0178(5) Uani d . 1
O O1 0.7832(3) 0.3070(2) 0.43846(19) 0.0333(6) Uani d . 1
O O1W 0.1811(3) 0.8182(2) 0.36057(18) 0.0231(5) Uani d D 1
H H1D 0.206(6) 0.780(3) 0.418(2) 0.035 Uiso d D 1
H H1C 0.145(6) 0.774(3) 0.331(3) 0.035 Uiso d D 1
O O2 0.4460(3) 0.3461(2) 0.45410(18) 0.0296(5) Uani d . 1
O O2W 0.2065(4) 0.9916(2) 0.14521(19) 0.0267(5) Uani d D 1
H H2B 0.151(6) 0.950(3) 0.122(3) 0.040 Uiso d D 1
H H2A 0.119(5) 1.055(3) 0.154(3) 0.040 Uiso d D 1
O O3 0.6926(3) 0.18604(18) 0.25581(18) 0.0281(5) Uani d . 1
O O3W 0.6198(3) 0.9979(2) 0.16683(18) 0.0236(5) Uani d D 1
H H3B 0.652(6) 1.045(3) 0.196(3) 0.035 Uiso d D 1
H H3C 0.719(5) 0.957(3) 0.139(3) 0.035 Uiso d D 1
O O4 0.9510(3) 0.21717(19) 0.12100(18) 0.0296(5) Uani d . 1
O O4W 0.2824(5) 1.0432(2) 0.3484(2) 0.0410(7) Uani d D 1
H H4B 0.255(7) 1.113(3) 0.320(4) 0.061 Uiso d D 1
H H4A 0.275(7) 1.030(4) 0.416(2) 0.061 Uiso d D 1
O O5W 0.6079(3) 0.8194(2) 0.36953(18) 0.0241(5) Uani d D 1
H H5B 0.647(6) 0.873(3) 0.385(3) 0.036 Uiso d D 1
H H5A 0.579(6) 0.775(3) 0.424(2) 0.036 Uiso d D 1
O O6W 0.0815(4) 0.4415(2) 0.3683(2) 0.0397(6) Uani d D 1
H H6B -0.005(6) 0.402(4) 0.403(4) 0.060 Uiso d D 1
H H6C 0.164(6) 0.421(4) 0.410(3) 0.060 Uiso d D 1
O O7W 0.2891(4) 0.2718(2) 0.2314(2) 0.0330(5) Uani d D 1
H H7A 0.406(4) 0.257(4) 0.244(4) 0.050 Uiso d D 1
H H7B 0.224(6) 0.331(3) 0.262(3) 0.050 Uiso d D 1
O O8W 0.9900(4) 0.6813(2) 0.2776(2) 0.0353(6) Uani d D 1
H H8B 0.874(4) 0.710(4) 0.303(3) 0.053 Uiso d D 1
H H8A 1.008(7) 0.609(3) 0.303(4) 0.053 Uiso d D 1
O O9W -0.0044(4) 0.8476(2) 0.0862(2) 0.0339(6) Uani d D 1
H H9B 0.018(7) 0.825(4) 0.027(3) 0.051 Uiso d D 1
H H9A 0.013(7) 0.789(3) 0.133(3) 0.051 Uiso d D 1
O O10W 0.8011(4) 0.9835(2) 0.4212(2) 0.0312(5) Uani d D 1
H H10B 0.779(6) 1.053(3) 0.387(3) 0.047 Uiso d D 1
H H10A 0.919(4) 0.953(4) 0.402(3) 0.047 Uiso d D 1

loop_
_atom_site_aniso_label
_atom_site_aniso_U_11
_atom_site_aniso_U_22
_atom_site_aniso_U_33
_atom_site_aniso_U_12
_atom_site_aniso_U_13
_atom_site_aniso_U_23
Cu2 0.0244(2) 0.0145(2) 0.0180(2) -0.00297(14) -0.00237(14) -0.00150(14)
C1 0.0287(16) 0.0122(14) 0.0197(15) -0.0042(12) -0.0049(12) 0.0018(11)
C2 0.0185(14) 0.0112(13) 0.0165(14) -0.0022(11) -0.0039(11) -0.0021(11)
C3 0.0208(15) 0.0161(14) 0.0120(13) -0.0041(11) -0.0004(11) -0.0040(11)
C4 0.0193(14) 0.0141(14) 0.0159(14) -0.0041(11) -0.0056(11) 0.0005(11)
C5 0.0193(14) 0.0140(14) 0.0183(14) -0.0022(11) -0.0033(11) -0.0031(11)
C6 0.0280(16) 0.0184(15) 0.0141(14) -0.0040(12) 0.0024(12) -0.0046(11)
C7 0.0242(15) 0.0157(14) 0.0146(14) -0.0038(12) -0.0028(11) 0.0010(11)
C8 0.0270(16) 0.0118(14) 0.0153(14) -0.0054(12) -0.0039(12) 0.0000(11)
C9 0.0253(16) 0.0148(14) 0.0203(15) -0.0010(12) -0.0084(12) -0.0037(12)
N1 0.0372(15) 0.0161(13) 0.0117(12) -0.0040(11) 0.0002(11) 0.0016(10)
N2 0.0240(13) 0.0106(12) 0.0168(12) -0.0022(10) -0.0031(10) -0.0002(9)
O1 0.0296(13) 0.0388(14) 0.0270(12) -0.0103(10) -0.0113(10) 0.0145(10)
O1W 0.0278(12) 0.0234(12) 0.0173(11) -0.0090(9) -0.0051(9) 0.0038(9)
O2 0.0263(12) 0.0315(13) 0.0239(12) -0.0079(10) -0.0016(9) 0.0111(10)
O2W 0.0290(13) 0.0182(12) 0.0315(12) 0.0036(9) -0.0134(10) -0.0038(10)
O3 0.0342(13) 0.0142(11) 0.0338(13) -0.0069(9) -0.0013(10) -0.0013(9)
O3W 0.0270(12) 0.0193(11) 0.0253(12) -0.0088(9) 0.0003(9) -0.0050(9)
O4 0.0333(13) 0.0177(11) 0.0302(12) 0.0044(9) 0.0016(10) -0.0061(9)
O4W 0.0744(19) 0.0175(12) 0.0255(13) -0.0081(12) 0.0065(13) -0.0079(11)
O5W 0.0322(12) 0.0231(12) 0.0182(11) -0.0122(10) -0.0075(9) 0.0053(9)
O6W 0.0334(15) 0.0358(15) 0.0475(17) -0.0081(12) -0.0107(12) 0.0035(12)
O7W 0.0357(14) 0.0362(14) 0.0265(12) -0.0074(12) -0.0041(11) -0.0054(10)
O8W 0.0307(13) 0.0291(13) 0.0446(15) -0.0055(11) -0.0069(11) -0.0029(11)
O9W 0.0407(14) 0.0334(14) 0.0280(13) -0.0050(11) -0.0076(11) -0.0080(11)
O10W 0.0313(13) 0.0268(13) 0.0305(13) -0.0033(11) -0.0033(11) 0.0007(10)

loop_
_atom_type_symbol
_atom_type_description
_atom_type_scat_dispersion_real
_atom_type_scat_dispersion_imag
_atom_type_scat_source
C C 0.0033 0.0016 'International Tables Vol C Tables 4.2.6.8 and 6.1.1.4'
Cu Cu 0.3201 1.2651 'International Tables Vol C Tables 4.2.6.8 and 6.1.1.4'
N N 0.0061 0.0033 'International Tables Vol C Tables 4.2.6.8 and 6.1.1.4'
O O 0.0106 0.0060 'International Tables Vol C Tables 4.2.6.8 and 6.1.1.4'
H H 0.0000 0.0000 'International Tables Vol C Tables 4.2.6.8 and 6.1.1.4'

loop_
_geom_angle_atom_site_label_1
_geom_angle_atom_site_label_2
_geom_angle_atom_site_label_3
_geom_angle
O4W Cu2 O2W 88.82(10)
O4W Cu2 N2 176.07(10)
O2W Cu2 N2 87.32(9)
O4W Cu2 O1W 86.06(10)
O2W Cu2 O1W 92.49(9)
N2 Cu2 O1W 94.83(9)
O4W Cu2 O5W 90.71(11)
O2W Cu2 O5W 176.77(9)
N2 Cu2 O5W 93.11(9)
O1W Cu2 O5W 90.66(9)
O4W Cu2 O3W 89.28(10)
O2W Cu2 O3W 89.14(9)
N2 Cu2 O3W 89.94(9)
O1W Cu2 O3W 175.03(9)
O5W Cu2 O3W 87.67(9)
N2 C1 N1 113.8(2)
N2 C1 H1B 123.1
N1 C1 H1B 123.1
C3 C2 N2 130.6(3)
C3 C2 C7 120.0(3)
N2 C2 C7 109.4(2)
C4 C3 C2 118.3(3)
C4 C3 H3A 120.8
C2 C3 H3A 120.8
C3 C4 C5 120.9(3)
C3 C4 C8 117.1(2)
C5 C4 C8 121.9(2)
C6 C5 C4 120.5(3)
C6 C5 C9 118.4(3)
C4 C5 C9 121.0(3)
C7 C6 C5 117.9(3)
C7 C6 H6A 121.0
C5 C6 H6A 121.0
C6 C7 N1 132.7(3)
C6 C7 C2 122.3(3)
N1 C7 C2 105.0(2)
O2 C8 O1 124.5(3)
O2 C8 C4 118.2(2)
O1 C8 C4 117.3(3)
O4 C9 O3 125.0(3)
O4 C9 C5 117.9(3)
O3 C9 C5 117.0(3)
C1 N1 C7 107.4(2)
C1 N1 H1A 126.3
C7 N1 H1A 126.3
C1 N2 C2 104.4(2)
C1 N2 Cu2 122.93(19)
C2 N2 Cu2 132.25(19)
Cu2 O1W H1D 118(3)
Cu2 O1W H1C 113(3)
H1D O1W H1C 106(4)
Cu2 O2W H2B 117(3)
Cu2 O2W H2A 123(3)
H2B O2W H2A 105(4)
Cu2 O3W H3B 118(3)
Cu2 O3W H3C 115(3)
H3B O3W H3C 109(4)
Cu2 O4W H4B 123(3)
Cu2 O4W H4A 120(3)
H4B O4W H4A 116(5)
Cu2 O5W H5B 107(3)
Cu2 O5W H5A 122(3)
H5B O5W H5A 109(4)
H6B O6W H6C 100(5)
H7A O7W H7B 107(4)
H8B O8W H8A 104(5)
H9B O9W H9A 108(4)
H10B O10W H10A 107(4)

loop_
_geom_bond_atom_site_label_1
_geom_bond_atom_site_label_2
_geom_bond_distance
Cu2 O4W 2.037(2)
Cu2 O2W 2.055(2)
Cu2 N2 2.055(2)
Cu2 O1W 2.070(2)
Cu2 O5W 2.076(2)
Cu2 O3W 2.097(2)
C1 N2 1.322(4)
C1 N1 1.328(4)
C1 H1B 0.9300
C2 C3 1.393(4)
C2 N2 1.396(3)
C2 C7 1.397(4)
C3 C4 1.387(4)
C3 H3A 0.9300
C4 C5 1.420(4)
C4 C8 1.510(4)
C5 C6 1.382(4)
C5 C9 1.510(4)
C6 C7 1.381(4)
C6 H6A 0.9300
C7 N1 1.387(4)
C8 O2 1.248(4)
C8 O1 1.249(4)
C9 O4 1.248(4)
C9 O3 1.261(4)
N1 H1A 0.8600
O1W H1D 0.78(2)
O1W H1C 0.80(2)
O2W H2B 0.80(3)
O2W H2A 0.82(3)
O3W H3B 0.81(2)
O3W H3C 0.78(2)
O4W H4B 0.79(3)
O4W H4A 0.81(3)
O5W H5B 0.80(2)
O5W H5A 0.78(2)
O6W H6B 0.84(3)
O6W H6C 0.79(3)
O7W H7A 0.81(3)
O7W H7B 0.83(3)
O8W H8B 0.80(3)
O8W H8A 0.81(3)
O9W H9B 0.81(3)
O9W H9A 0.79(3)
O10W H10B 0.81(3)
O10W H10A 0.80(3)

loop_
_geom_hbond_atom_site_label_D
_geom_hbond_atom_site_label_H
_geom_hbond_atom_site_label_A
_geom_hbond_site_symmetry_A
_geom_hbond_distance_DH
_geom_hbond_distance_HA
_geom_hbond_distance_DA
_geom_hbond_angle_DHA
O10W H10A O1W 1_655 0.80(3) 2.09(3) 2.855(3) 160(4)
O10W H10B O3 1_565 0.81(3) 2.05(3) 2.802(3) 155(4)
O9W H9B O4 2_665 0.81(3) 1.94(3) 2.739(3) 174(4)
O7W H7B O6W . 0.83(3) 1.95(3) 2.758(4) 166(4)
O7W H7A O3 . 0.81(3) 1.94(3) 2.735(3) 165(4)
O6W H6C O2 . 0.79(3) 2.03(3) 2.773(3) 156(5)
O6W H6B O1 1_455 0.84(3) 1.96(3) 2.772(4) 162(5)
O5W H5A O2 2_666 0.78(2) 1.84(3) 2.611(3) 170(4)
O5W H5B O10W . 0.80(2) 2.01(3) 2.793(3) 169(4)
O4W H4A O10W 2_676 0.81(3) 1.96(3) 2.760(3) 168(5)
O4W H4B O7W 1_565 0.79(3) 1.97(3) 2.723(4) 160(5)
O3W H3C O9W 1_655 0.78(2) 2.05(3) 2.820(3) 172(4)
O3W H3B O3 1_565 0.81(2) 2.00(3) 2.800(3) 170(4)
O2W H2A O4 1_465 0.82(3) 1.93(3) 2.709(3) 160(4)
O2W H2B O9W . 0.80(3) 1.94(3) 2.735(3) 172(4)
O1W H1D O1 2_666 0.78(2) 1.85(3) 2.621(3) 170(4)
N1 H1A O7W 2_665 0.86 1.97 2.805(3) 162.5

loop_
_geom_torsion_atom_site_label_1
_geom_torsion_atom_site_label_2
_geom_torsion_atom_site_label_3
_geom_torsion_atom_site_label_4
_geom_torsion
N2 C2 C3 C4 -179.4(3)
C7 C2 C3 C4 0.6(4)
C2 C3 C4 C5 0.7(4)
C2 C3 C4 C8 176.6(3)
C3 C4 C5 C6 -1.1(4)
C8 C4 C5 C6 -176.7(3)
C3 C4 C5 C9 -176.4(3)
C8 C4 C5 C9 7.9(4)
C4 C5 C6 C7 0.1(4)
C9 C5 C6 C7 175.5(3)
C5 C6 C7 N1 -179.2(3)
C5 C6 C7 C2 1.3(5)
C3 C2 C7 C6 -1.6(5)
N2 C2 C7 C6 178.3(3)
C3 C2 C7 N1 178.7(3)
N2 C2 C7 N1 -1.3(3)
C3 C4 C8 O2 67.2(4)
C5 C4 C8 O2 -116.9(3)
C3 C4 C8 O1 -109.2(3)
C5 C4 C8 O1 66.7(4)
C6 C5 C9 O4 36.1(4)
C4 C5 C9 O4 -148.5(3)
C6 C5 C9 O3 -141.7(3)
C4 C5 C9 O3 33.8(4)
N2 C1 N1 C7 -0.4(4)
C6 C7 N1 C1 -178.6(3)
C2 C7 N1 C1 1.0(3)
N1 C1 N2 C2 -0.5(3)
N1 C1 N2 Cu2 172.7(2)
C3 C2 N2 C1 -178.9(3)
C7 C2 N2 C1 1.1(3)
C3 C2 N2 Cu2 8.8(5)
C7 C2 N2 Cu2 -171.1(2)
O2W Cu2 N2 C1 47.3(2)
O1W Cu2 N2 C1 139.6(2)
O5W Cu2 N2 C1 -129.5(2)
O3W Cu2 N2 C1 -41.8(2)
O2W Cu2 N2 C2 -141.6(3)
O1W Cu2 N2 C2 -49.4(3)
O5W Cu2 N2 C2 41.6(3)
O3W Cu2 N2 C2 129.2(3)
